data_4125050
loop_
_publ_author_name
'Yin, Haolin'
'Carroll, Patrick J.'
'Manor, Brian C.'
'Anna, Jessica M.'
'Schelter, Eric J.'

_publ_section_title
;
 Cerium Photosensitizers: Structure-Function Relationships and
 Applications in Photocatalytic Aryl Coupling Reactions.
;
_journal_issue 18
_journal_name_full 'Journal of the American Chemical Society'
_journal_page_first 5984
_journal_page_last 5993
_journal_paper_doi 10.1021/jacs.6b02248
_journal_volume 138
_journal_year 2016
_chemical_formula_sum 'C32 H82 Ce N7 Si6'
_chemical_formula_weight 873.71
_space_group_IT_number 2
_symmetry_cell_setting triclinic
_symmetry_Int_Tables_number 2
_symmetry_space_group_name_Hall '-P 1'
_symmetry_space_group_name_H-M 'P -1'
_atom_sites_solution_hydrogens geom
_atom_sites_solution_primary direct
_audit_creation_method SHELXL-97
_cell_angle_alpha 111.4540(10)
_cell_angle_beta 93.7530(10)
_cell_angle_gamma 110.5320(10)
_cell_formula_units_Z 2
_cell_length_a 13.6334(4)
_cell_length_b 14.3685(4)
_cell_length_c 16.3214(5)
_cell_measurement_reflns_used 9137
_cell_measurement_temperature 100(1)
_cell_measurement_theta_max 27.53
_cell_measurement_theta_min 2.56
_cell_volume 2716.95(14)
_computing_data_collection 'Bruker APEX2'
_computing_data_reduction 'Bruker SAINT'
_computing_structure_refinement 'SHELXL-97 (Sheldrick, 2008)'
_computing_structure_solution 'SHELXS-97 (Sheldrick, 2008)'
_diffrn_ambient_temperature 100(1)
_diffrn_measured_fraction_theta_full 0.985
_diffrn_measured_fraction_theta_max 0.985
_diffrn_measurement_device 'CCD Area Detector'
_diffrn_measurement_device_type 'Bruker APEXII'
_diffrn_measurement_method 'phi and omega scans'
_diffrn_radiation_monochromator graphite
_diffrn_radiation_source 'sealed tube'
_diffrn_radiation_type MoK\a
_diffrn_radiation_wavelength 0.71073
_diffrn_reflns_av_R_equivalents 0.0167
_diffrn_reflns_av_sigmaI/netI 0.0136
_diffrn_reflns_limit_h_max 17
_diffrn_reflns_limit_h_min -17
_diffrn_reflns_limit_k_max 18
_diffrn_reflns_limit_k_min -18
_diffrn_reflns_limit_l_max 21
_diffrn_reflns_limit_l_min -21
_diffrn_reflns_number 65416
_diffrn_reflns_theta_full 27.54
_diffrn_reflns_theta_max 27.54
_diffrn_reflns_theta_min 1.64
_exptl_absorpt_coefficient_mu 0.995
_exptl_absorpt_correction_T_max 0.7456
_exptl_absorpt_correction_T_min 0.6887
_exptl_absorpt_correction_type multi-scan
_exptl_absorpt_process_details '(SADABS; Sheldrick, 2007)'
_exptl_crystal_density_diffrn 1.068
_exptl_crystal_density_method 'not measured'
_exptl_crystal_description prism
_exptl_crystal_F_000 930
_exptl_crystal_size_max 0.32
_exptl_crystal_size_mid 0.24
_exptl_crystal_size_min 0.12
_refine_diff_density_max 0.470
_refine_diff_density_min -0.380
_refine_diff_density_rms 0.046
_refine_ls_extinction_method none
_refine_ls_goodness_of_fit_ref 1.069
_refine_ls_hydrogen_treatment constr
_refine_ls_matrix_type full
_refine_ls_number_parameters 442
_refine_ls_number_reflns 12349
_refine_ls_number_restraints 0
_refine_ls_restrained_S_all 1.069
_refine_ls_R_factor_all 0.0191
_refine_ls_R_factor_gt 0.0174
_refine_ls_shift/su_max 0.002
_refine_ls_shift/su_mean 0.000
_refine_ls_structure_factor_coef Fsqd
_refine_ls_weighting_details 'calc w=1/[\s^2^(Fo^2^)+(0.0189P)^2^+1.1786P] where P=(Fo^2^+2Fc^2^)/3'
_refine_ls_weighting_scheme calc
_refine_ls_wR_factor_gt 0.0428
_refine_ls_wR_factor_ref 0.0434
_reflns_number_gt 11637
_reflns_number_total 12349
_reflns_threshold_expression >2sigma(I)
_cod_data_source_file ja6b02248_si_002.cif
_cod_data_source_block UP4746
_cod_depositor_comments
;
The following automatic conversions were performed:
'_atom_site_symetry_multiplicity' tag replaced with
'_atom_site_symmetry_multiplicity' tag as specified in the
replacement file
'/usr/data/users/saulius/crontab/automatic-downloads/rss-feeds/ACS/lib/lists/replacement-tags.lst'.

Automatic conversion script
Id: cif_correct_tags 4268 2015-11-12 08:31:59Z antanas 

 Adding full bibliography for 4125048--4125054.cif.
;
_cod_original_sg_symbol_H-M 'P -1       '
_cod_database_code 4125050

loop_
_symmetry_equiv_pos_as_xyz
'x, y, z'
'-x, -y, -z'

loop_
_atom_site_label
_atom_site_type_symbol
_atom_site_fract_x
_atom_site_fract_y
_atom_site_fract_z
_atom_site_U_iso_or_equiv
_atom_site_adp_type
_atom_site_occupancy
_atom_site_symmetry_multiplicity
_atom_site_calc_flag
_atom_site_refinement_flags
Ce1 Ce 0.248554(5) 0.552525(5) 0.269989(4) 0.01403(2) Uani 1 1 d .
Si1 Si 0.06989(3) 0.65480(3) 0.20720(2) 0.02050(7) Uani 1 1 d .
Si2 Si 0.06966(3) 0.63937(3) 0.38653(3) 0.02385(8) Uani 1 1 d .
Si3 Si 0.57302(3) 0.87092(3) 0.23272(3) 0.02218(8) Uani 1 1 d .
Si4 Si 0.68515(3) 0.75835(3) 0.30846(3) 0.02949(9) Uani 1 1 d .
Si5 Si 0.02389(3) 0.15930(3) 0.26003(2) 0.01929(7) Uani 1 1 d .
Si6 Si 0.21303(3) 0.12960(3) 0.17550(2) 0.01994(7) Uani 1 1 d .
N1 N 0.11508(9) 0.62374(9) 0.28951(7) 0.0185(2) Uani 1 1 d .
N2 N 0.39735(8) 0.61404(9) 0.19739(7) 0.0186(2) Uani 1 1 d .
N3 N 0.42651(9) 0.70990(9) 0.34683(7) 0.0204(2) Uani 1 1 d .
N4 N 0.56831(8) 0.77067(9) 0.27143(8) 0.0199(2) Uani 1 1 d .
N5 N 0.15191(8) 0.35187(8) 0.17357(7) 0.0176(2) Uani 1 1 d .
N6 N 0.24850(8) 0.40291(8) 0.31161(7) 0.0173(2) Uani 1 1 d .
N7 N 0.14166(8) 0.20892(8) 0.22294(7) 0.0167(2) Uani 1 1 d .
C1 C 0.13483(12) 0.61130(13) 0.11045(10) 0.0299(3) Uani 1 1 d .
H1a H 0.2115 0.6486 0.1309 0.045 Uiso 1 1 calc R
H1b H 0.1115 0.6292 0.0636 0.045 Uiso 1 1 calc R
H1c H 0.1148 0.5338 0.0873 0.045 Uiso 1 1 calc R
C2 C 0.10751(14) 0.80464(12) 0.24290(11) 0.0345(3) Uani 1 1 d .
H2a H 0.0705 0.8298 0.2886 0.052 Uiso 1 1 calc R
H2b H 0.0877 0.8175 0.1918 0.052 Uiso 1 1 calc R
H2c H 0.1836 0.8435 0.2666 0.052 Uiso 1 1 calc R
C3 C -0.07914(12) 0.58197(13) 0.16220(11) 0.0319(3) Uani 1 1 d .
H3a H -0.0995 0.5046 0.1405 0.048 Uiso 1 1 calc R
H3b H -0.0992 0.5988 0.1136 0.048 Uiso 1 1 calc R
H3c H -0.1150 0.6052 0.2095 0.048 Uiso 1 1 calc R
C4 C 0.15233(13) 0.60464(13) 0.45794(10) 0.0304(3) Uani 1 1 d .
H4a H 0.1427 0.5300 0.4264 0.046 Uiso 1 1 calc R
H4b H 0.1298 0.6145 0.5139 0.046 Uiso 1 1 calc R
H4c H 0.2268 0.6517 0.4700 0.046 Uiso 1 1 calc R
C5 C 0.08169(18) 0.78172(15) 0.45409(12) 0.0469(5) Uani 1 1 d .
H5a H 0.1522 0.8332 0.4594 0.070 Uiso 1 1 calc R
H5b H 0.0701 0.7892 0.5131 0.070 Uiso 1 1 calc R
H5c H 0.0289 0.7957 0.4243 0.070 Uiso 1 1 calc R
C6 C -0.07283(13) 0.54435(16) 0.36859(13) 0.0409(4) Uani 1 1 d .
H6a H -0.1201 0.5677 0.3429 0.061 Uiso 1 1 calc R
H6b H -0.0877 0.5449 0.4254 0.061 Uiso 1 1 calc R
H6c H -0.0838 0.4717 0.3282 0.061 Uiso 1 1 calc R
C7 C 0.46449(10) 0.69775(10) 0.27210(9) 0.0179(2) Uani 1 1 d .
C8 C 0.43116(11) 0.57026(11) 0.11344(9) 0.0239(3) Uani 1 1 d .
H8 H 0.5070 0.6152 0.1207 0.032 Uiso 1 1 calc R
C9 C 0.41747(13) 0.45374(12) 0.09413(12) 0.0350(4) Uani 1 1 d .
H9a H 0.4645 0.4547 0.1411 0.052 Uiso 1 1 calc R
H9b H 0.4348 0.4222 0.0372 0.052 Uiso 1 1 calc R
H9c H 0.3444 0.4110 0.0920 0.052 Uiso 1 1 calc R
C10 C 0.36420(12) 0.57057(14) 0.03519(10) 0.0329(3) Uani 1 1 d .
H10a H 0.2901 0.5245 0.0265 0.049 Uiso 1 1 calc R
H10b H 0.3889 0.5436 -0.0188 0.049 Uiso 1 1 calc R
H10c H 0.3713 0.6438 0.0485 0.049 Uiso 1 1 calc R
C11 C 0.47919(12) 0.80602(12) 0.43199(9) 0.0300(3) Uani 1 1 d .
H11 H 0.5433 0.8571 0.4236 0.040 Uiso 1 1 calc R
C12 C 0.51298(16) 0.77201(16) 0.50399(11) 0.0511(5) Uani 1 1 d .
H12a H 0.4504 0.7226 0.5131 0.077 Uiso 1 1 calc R
H12b H 0.5493 0.8356 0.5596 0.077 Uiso 1 1 calc R
H12c H 0.5604 0.7364 0.4845 0.077 Uiso 1 1 calc R
C13 C 0.40314(15) 0.86178(13) 0.46125(13) 0.0465(5) Uani 1 1 d .
H13a H 0.3846 0.8849 0.4165 0.070 Uiso 1 1 calc R
H13b H 0.4377 0.9242 0.5179 0.070 Uiso 1 1 calc R
H13c H 0.3392 0.8114 0.4678 0.070 Uiso 1 1 calc R
C14 C 0.44294(13) 0.88607(14) 0.23221(13) 0.0393(4) Uani 1 1 d .
H14a H 0.3853 0.8165 0.1961 0.059 Uiso 1 1 calc R
H14b H 0.4435 0.9373 0.2074 0.059 Uiso 1 1 calc R
H14c H 0.4330 0.9122 0.2929 0.059 Uiso 1 1 calc R
C15 C 0.60048(13) 0.83984(12) 0.11721(10) 0.0315(3) Uani 1 1 d .
H15a H 0.6680 0.8329 0.1170 0.047 Uiso 1 1 calc R
H15b H 0.6034 0.8980 0.1004 0.047 Uiso 1 1 calc R
H15c H 0.5442 0.7726 0.0748 0.047 Uiso 1 1 calc R
C16 C 0.68267(13) 1.00391(11) 0.31181(11) 0.0333(3) Uani 1 1 d .
H16a H 0.6703 1.0221 0.3718 0.050 Uiso 1 1 calc R
H16b H 0.6835 1.0602 0.2932 0.050 Uiso 1 1 calc R
H16c H 0.7505 0.9978 0.3111 0.050 Uiso 1 1 calc R
C17 C 0.64788(13) 0.61810(15) 0.30258(14) 0.0435(4) Uani 1 1 d .
H17a H 0.5883 0.6006 0.3306 0.065 Uiso 1 1 calc R
H17b H 0.7080 0.6148 0.3336 0.065 Uiso 1 1 calc R
H17c H 0.6281 0.5666 0.2406 0.065 Uiso 1 1 calc R
C18 C 0.77890(13) 0.77812(14) 0.23212(14) 0.0406(4) Uani 1 1 d .
H18a H 0.7446 0.7237 0.1717 0.061 Uiso 1 1 calc R
H18b H 0.8428 0.7714 0.2523 0.061 Uiso 1 1 calc R
H18c H 0.7975 0.8495 0.2330 0.061 Uiso 1 1 calc R
C19 C 0.76134(14) 0.86103(17) 0.42530(13) 0.0504(5) Uani 1 1 d .
H19a H 0.7791 0.9334 0.4287 0.076 Uiso 1 1 calc R
H19b H 0.8261 0.8523 0.4395 0.076 Uiso 1 1 calc R
H19c H 0.7179 0.8501 0.4677 0.076 Uiso 1 1 calc R
C20 C 0.18141(9) 0.32143(9) 0.23547(8) 0.0156(2) Uani 1 1 d .
C21 C 0.06960(10) 0.27499(10) 0.09077(8) 0.0199(3) Uani 1 1 d .
H21 H 0.0524 0.2004 0.0850 0.026 Uiso 1 1 calc R
C22 C 0.11166(12) 0.28610(11) 0.00902(9) 0.0280(3) Uani 1 1 d .
H22a H 0.1343 0.3606 0.0166 0.042 Uiso 1 1 calc R
H22b H 0.0556 0.2393 -0.0445 0.042 Uiso 1 1 calc R
H22c H 0.1715 0.2654 0.0036 0.042 Uiso 1 1 calc R
C23 C -0.03177(11) 0.29709(12) 0.09496(10) 0.0282(3) Uani 1 1 d .
H23a H -0.0601 0.2858 0.1444 0.042 Uiso 1 1 calc R
H23b H -0.0842 0.2482 0.0395 0.042 Uiso 1 1 calc R
H23c H -0.0148 0.3712 0.1035 0.042 Uiso 1 1 calc R
C24 C 0.30408(10) 0.38194(10) 0.37831(9) 0.0194(2) Uani 1 1 d .
H24 H 0.2725 0.3034 0.3629 0.026 Uiso 1 1 calc R
C25 C 0.42241(11) 0.41641(12) 0.37505(10) 0.0271(3) Uani 1 1 d .
H25a H 0.4288 0.3781 0.3150 0.041 Uiso 1 1 calc R
H25b H 0.4582 0.3992 0.4165 0.041 Uiso 1 1 calc R
H25c H 0.4547 0.4937 0.3916 0.041 Uiso 1 1 calc R
C26 C 0.29352(12) 0.44270(13) 0.47326(9) 0.0286(3) Uani 1 1 d .
H26a H 0.3227 0.5197 0.4886 0.043 Uiso 1 1 calc R
H26b H 0.3322 0.4284 0.5153 0.043 Uiso 1 1 calc R
H26c H 0.2191 0.4183 0.4758 0.043 Uiso 1 1 calc R
C27 C -0.00834(12) 0.27619(12) 0.32871(10) 0.0267(3) Uani 1 1 d .
H27a H 0.0421 0.3180 0.3859 0.040 Uiso 1 1 calc R
H27b H -0.0797 0.2489 0.3383 0.040 Uiso 1 1 calc R
H27c H -0.0041 0.3219 0.2973 0.040 Uiso 1 1 calc R
C28 C 0.04326(13) 0.08765(12) 0.33072(10) 0.0298(3) Uani 1 1 d .
H28a H 0.0568 0.0255 0.2949 0.045 Uiso 1 1 calc R
H28b H -0.0203 0.0639 0.3528 0.045 Uiso 1 1 calc R
H28c H 0.1033 0.1368 0.3808 0.045 Uiso 1 1 calc R
C29 C -0.09496(11) 0.06075(12) 0.16409(10) 0.0286(3) Uani 1 1 d .
H29a H -0.1036 0.0941 0.1243 0.043 Uiso 1 1 calc R
H29b H -0.1584 0.0417 0.1874 0.043 Uiso 1 1 calc R
H29c H -0.0837 -0.0040 0.1315 0.043 Uiso 1 1 calc R
C30 C 0.30173(13) 0.19089(13) 0.11106(11) 0.0327(3) Uani 1 1 d .
H30a H 0.2586 0.1855 0.0592 0.049 Uiso 1 1 calc R
H30b H 0.3470 0.1525 0.0917 0.049 Uiso 1 1 calc R
H30c H 0.3455 0.2664 0.1489 0.049 Uiso 1 1 calc R
C31 C 0.29684(12) 0.11370(12) 0.26052(11) 0.0316(3) Uani 1 1 d .
H31a H 0.3560 0.1824 0.2959 0.047 Uiso 1 1 calc R
H31b H 0.3238 0.0599 0.2300 0.047 Uiso 1 1 calc R
H31c H 0.2538 0.0907 0.2994 0.047 Uiso 1 1 calc R
C32 C 0.11584(12) -0.01056(11) 0.09745(10) 0.0300(3) Uani 1 1 d .
H32a H 0.0724 -0.0443 0.1310 0.045 Uiso 1 1 calc R
H32b H 0.1544 -0.0533 0.0686 0.045 Uiso 1 1 calc R
H32c H 0.0706 -0.0064 0.0525 0.045 Uiso 1 1 calc R

loop_
_atom_site_aniso_label
_atom_site_aniso_U_11
_atom_site_aniso_U_22
_atom_site_aniso_U_33
_atom_site_aniso_U_23
_atom_site_aniso_U_13
_atom_site_aniso_U_12
Ce1 0.01428(4) 0.01200(3) 0.01470(4) 0.00534(3) 0.00395(2) 0.00417(2)
Si1 0.02378(18) 0.02174(17) 0.02104(17) 0.01167(14) 0.00625(14) 0.01166(14)
Si2 0.0313(2) 0.02829(19) 0.02230(18) 0.01421(16) 0.01292(16) 0.01840(16)
Si3 0.02193(18) 0.01704(16) 0.02760(19) 0.01027(15) 0.01013(15) 0.00604(14)
Si4 0.01808(18) 0.0301(2) 0.0408(2) 0.01961(18) 0.00439(16) 0.00546(15)
Si5 0.01931(17) 0.01678(16) 0.01911(17) 0.00857(14) 0.00386(14) 0.00323(13)
Si6 0.02201(17) 0.01488(16) 0.02099(17) 0.00587(14) 0.00275(14) 0.00731(13)
N1 0.0208(5) 0.0197(5) 0.0189(5) 0.0094(4) 0.0061(4) 0.0107(4)
N2 0.0177(5) 0.0180(5) 0.0169(5) 0.0055(4) 0.0063(4) 0.0049(4)
N3 0.0196(5) 0.0178(5) 0.0169(5) 0.0051(4) 0.0044(4) 0.0020(4)
N4 0.0164(5) 0.0173(5) 0.0234(5) 0.0089(4) 0.0062(4) 0.0033(4)
N5 0.0197(5) 0.0142(5) 0.0149(5) 0.0056(4) 0.0002(4) 0.0036(4)
N6 0.0179(5) 0.0149(5) 0.0159(5) 0.0062(4) 0.0000(4) 0.0041(4)
N7 0.0176(5) 0.0122(5) 0.0179(5) 0.0064(4) 0.0024(4) 0.0036(4)
C1 0.0344(8) 0.0331(8) 0.0246(7) 0.0144(6) 0.0107(6) 0.0129(6)
C2 0.0468(9) 0.0285(7) 0.0377(8) 0.0193(7) 0.0099(7) 0.0200(7)
C3 0.0282(7) 0.0409(8) 0.0321(8) 0.0191(7) 0.0038(6) 0.0163(7)
C4 0.0362(8) 0.0329(8) 0.0250(7) 0.0164(6) 0.0064(6) 0.0125(6)
C5 0.0855(14) 0.0449(10) 0.0331(9) 0.0195(8) 0.0306(9) 0.0450(10)
C6 0.0324(8) 0.0621(11) 0.0503(10) 0.0381(9) 0.0236(8) 0.0257(8)
C7 0.0160(6) 0.0162(6) 0.0225(6) 0.0092(5) 0.0056(5) 0.0060(5)
C8 0.0204(6) 0.0212(6) 0.0221(6) 0.0039(5) 0.0101(5) 0.0039(5)
C9 0.0295(8) 0.0219(7) 0.0427(9) 0.0034(6) 0.0167(7) 0.0074(6)
C10 0.0261(7) 0.0414(9) 0.0198(7) 0.0085(6) 0.0086(6) 0.0048(6)
C11 0.0295(7) 0.0224(7) 0.0190(6) 0.0023(6) 0.0060(6) -0.0042(6)
C12 0.0504(11) 0.0504(11) 0.0231(8) 0.0142(8) -0.0049(7) -0.0087(8)
C13 0.0460(10) 0.0225(7) 0.0442(10) -0.0031(7) 0.0271(8) -0.0010(7)
C14 0.0329(8) 0.0361(8) 0.0643(12) 0.0308(9) 0.0199(8) 0.0190(7)
C15 0.0327(8) 0.0294(7) 0.0293(8) 0.0156(6) 0.0097(6) 0.0052(6)
C16 0.0354(8) 0.0190(7) 0.0367(8) 0.0075(6) 0.0152(7) 0.0044(6)
C17 0.0292(8) 0.0442(10) 0.0698(13) 0.0384(10) 0.0082(8) 0.0139(7)
C18 0.0244(7) 0.0384(9) 0.0683(12) 0.0275(9) 0.0203(8) 0.0155(7)
C19 0.0302(9) 0.0582(12) 0.0475(11) 0.0238(9) -0.0078(8) 0.0018(8)
C20 0.0145(5) 0.0148(5) 0.0175(6) 0.0070(5) 0.0049(5) 0.0052(4)
C21 0.0228(6) 0.0146(6) 0.0166(6) 0.0059(5) -0.0019(5) 0.0029(5)
C22 0.0331(8) 0.0224(7) 0.0174(6) 0.0071(5) -0.0022(6) 0.0014(6)
C23 0.0257(7) 0.0238(7) 0.0286(7) 0.0087(6) -0.0041(6) 0.0069(6)
C24 0.0193(6) 0.0174(6) 0.0191(6) 0.0085(5) -0.0005(5) 0.0044(5)
C25 0.0220(7) 0.0316(7) 0.0241(7) 0.0100(6) 0.0001(5) 0.0093(6)
C26 0.0287(7) 0.0395(8) 0.0195(7) 0.0138(6) 0.0025(6) 0.0149(6)
C27 0.0256(7) 0.0271(7) 0.0272(7) 0.0110(6) 0.0100(6) 0.0097(6)
C28 0.0361(8) 0.0276(7) 0.0287(7) 0.0177(6) 0.0098(6) 0.0096(6)
C29 0.0217(7) 0.0271(7) 0.0277(7) 0.0108(6) 0.0041(6) 0.0004(5)
C30 0.0334(8) 0.0316(8) 0.0403(9) 0.0171(7) 0.0181(7) 0.0171(6)
C31 0.0327(8) 0.0269(7) 0.0348(8) 0.0095(6) -0.0002(6) 0.0164(6)
C32 0.0356(8) 0.0181(6) 0.0282(7) 0.0034(6) 0.0011(6) 0.0093(6)

loop_
_atom_type_symbol
_atom_type_description
_atom_type_scat_dispersion_real
_atom_type_scat_dispersion_imag
_atom_type_scat_source
C C 0.0033 0.0016 'International Tables Vol C Tables 4.2.6.8 and 6.1.1.4'
H H 0.0000 0.0000 'International Tables Vol C Tables 4.2.6.8 and 6.1.1.4'
Ce Ce -0.2486 2.6331 'International Tables Vol C Tables 4.2.6.8 and 6.1.1.4'
N N 0.0061 0.0033 'International Tables Vol C Tables 4.2.6.8 and 6.1.1.4'
Si Si 0.0817 0.0704 'International Tables Vol C Tables 4.2.6.8 and 6.1.1.4'

loop_
_geom_angle_atom_site_label_1
_geom_angle_atom_site_label_2
_geom_angle_atom_site_label_3
_geom_angle
N1 Ce1 N2 122.78(4)
N1 Ce1 N6 123.92(4)
N2 Ce1 N6 113.21(4)
N1 Ce1 N3 107.33(4)
N2 Ce1 N3 53.62(3)
N6 Ce1 N3 107.50(4)
N1 Ce1 N5 106.23(4)
N2 Ce1 N5 104.30(3)
N6 Ce1 N5 53.74(3)
N3 Ce1 N5 146.31(4)
N1 Ce1 C20 116.98(3)
N2 Ce1 C20 112.09(3)
N6 Ce1 C20 26.95(3)
N3 Ce1 C20 130.15(4)
N5 Ce1 C20 26.82(3)
N1 Ce1 C7 117.82(4)
N2 Ce1 C7 26.80(3)
N6 Ce1 C7 113.15(3)
N3 Ce1 C7 26.83(4)
N5 Ce1 C7 127.32(3)
C20 Ce1 C7 125.10(3)
N1 Ce1 Si2 25.95(3)
N2 Ce1 Si2 141.51(3)
N6 Ce1 Si2 102.93(3)
N3 Ce1 Si2 103.85(3)
N5 Ce1 Si2 107.56(3)
C20 Ce1 Si2 106.08(2)
C7 Ce1 Si2 124.78(3)
N1 Si1 C2 113.61(6)
N1 Si1 C3 113.23(6)
C2 Si1 C3 108.21(7)
N1 Si1 C1 108.00(6)
C2 Si1 C1 106.07(7)
C3 Si1 C1 107.30(7)
N1 Si2 C6 113.94(7)
N1 Si2 C5 113.75(7)
C6 Si2 C5 107.40(9)
N1 Si2 C4 107.49(6)
C6 Si2 C4 105.72(7)
C5 Si2 C4 108.11(8)
N1 Si2 Ce1 37.41(4)
C6 Si2 Ce1 121.87(6)
C5 Si2 Ce1 129.53(7)
C4 Si2 Ce1 70.21(5)
N4 Si3 C14 109.25(6)
N4 Si3 C15 113.47(6)
C14 Si3 C15 108.83(8)
N4 Si3 C16 108.71(7)
C14 Si3 C16 108.75(8)
C15 Si3 C16 107.73(7)
N4 Si4 C17 108.80(7)
N4 Si4 C18 109.43(7)
C17 Si4 C18 108.30(8)
N4 Si4 C19 114.14(8)
C17 Si4 C19 109.45(9)
C18 Si4 C19 106.56(9)
N7 Si5 C27 109.21(6)
N7 Si5 C28 110.22(6)
C27 Si5 C28 109.11(7)
N7 Si5 C29 112.56(6)
C27 Si5 C29 107.80(7)
C28 Si5 C29 107.86(7)
N7 Si6 C30 109.94(6)
N7 Si6 C32 108.99(6)
C30 Si6 C32 109.05(7)
N7 Si6 C31 113.68(6)
C30 Si6 C31 108.52(8)
C32 Si6 C31 106.53(7)
Si1 N1 Si2 124.32(6)
Si1 N1 Ce1 119.04(5)
Si2 N1 Ce1 116.64(5)
C7 N2 C8 123.21(11)
C7 N2 Ce1 96.46(8)
C8 N2 Ce1 138.10(8)
C7 N3 C11 122.93(11)
C7 N3 Ce1 95.33(8)
C11 N3 Ce1 140.23(9)
C7 N4 Si4 120.37(9)
C7 N4 Si3 117.70(9)
Si4 N4 Si3 121.93(6)
C20 N5 C21 122.56(10)
C20 N5 Ce1 94.97(7)
C21 N5 Ce1 141.04(8)
C20 N6 C24 121.50(10)
C20 N6 Ce1 95.85(7)
C24 N6 Ce1 141.87(8)
C20 N7 Si6 119.66(8)
C20 N7 Si5 117.17(8)
Si6 N7 Si5 123.15(6)
N3 C7 N2 114.57(11)
N3 C7 N4 122.82(11)
N2 C7 N4 122.58(11)
N3 C7 Ce1 57.84(6)
N2 C7 Ce1 56.74(6)
N4 C7 Ce1 177.80(9)
N2 C8 C10 110.75(11)
N2 C8 C9 108.54(11)
C10 C8 C9 109.80(12)
N3 C11 C13 109.76(13)
N3 C11 C12 109.58(13)
C13 C11 C12 110.34(15)
N5 C20 N6 115.29(10)
N5 C20 N7 122.64(10)
N6 C20 N7 122.04(11)
N5 C20 Ce1 58.21(6)
N6 C20 Ce1 57.20(6)
N7 C20 Ce1 175.13(8)
N5 C21 C23 110.04(11)
N5 C21 C22 109.91(10)
C23 C21 C22 109.92(11)
N6 C24 C26 111.74(11)
N6 C24 C25 109.35(11)
C26 C24 C25 109.65(11)

loop_
_geom_bond_atom_site_label_1
_geom_bond_atom_site_label_2
_geom_bond_distance
Ce1 N1 2.3671(10)
Ce1 N2 2.4746(10)
Ce1 N6 2.4799(10)
Ce1 N3 2.5003(11)
Ce1 N5 2.5040(10)
Ce1 C20 2.9348(12)
Ce1 C7 2.9406(12)
Ce1 Si2 3.4826(4)
Si1 N1 1.7049(11)
Si1 C2 1.8726(15)
Si1 C3 1.8745(15)
Si1 C1 1.8755(15)
Si2 N1 1.7049(11)
Si2 C6 1.8699(17)
Si2 C5 1.8756(17)
Si2 C4 1.8776(15)
Si3 N4 1.7562(11)
Si3 C14 1.8609(16)
Si3 C15 1.8676(15)
Si3 C16 1.8686(15)
Si4 N4 1.7561(12)
Si4 C17 1.8607(17)
Si4 C18 1.8654(17)
Si4 C19 1.8709(19)
Si5 N7 1.7586(11)
Si5 C27 1.8643(14)
Si5 C28 1.8656(14)
Si5 C29 1.8759(14)
Si6 N7 1.7539(11)
Si6 C30 1.8551(15)
Si6 C32 1.8614(14)
Si6 C31 1.8683(15)
N2 C7 1.3343(16)
N2 C8 1.4633(16)
N3 C7 1.3328(17)
N3 C11 1.4575(17)
N4 C7 1.4392(15)
N5 C20 1.3293(16)
N5 C21 1.4649(15)
N6 C20 1.3370(15)
N6 C24 1.4636(16)
N7 C20 1.4415(15)
C8 C10 1.523(2)
C8 C9 1.525(2)
C11 C13 1.521(2)
C11 C12 1.529(2)
C21 C23 1.5231(19)
C21 C22 1.5251(19)
C24 C26 1.5206(19)
C24 C25 1.5234(19)

loop_
_platon_squeeze_void_nr
_platon_squeeze_void_average_x
_platon_squeeze_void_average_y
_platon_squeeze_void_average_z
_platon_squeeze_void_volume
_platon_squeeze_void_count_electrons
_platon_squeeze_void_content
1 0.028 0.972 0.452 7 0 ' '
2 0.500 1.000 1.000 430 93 ' '
3 0.292 0.000 0.411 8 0 ' '
4 0.708 0.000 0.589 8 0 ' '
5 0.970 0.030 0.552 7 0 ' '
